data_7217646
loop_
_publ_author_name
'Hori, Akiko'
'Nakajima, Kyosuke'
'Akimoto, Yuuki'
'Naganuma, Kohei'
'Yuge, Hidetaka'

_publ_section_title
;
 Guest-adjusted encapsulation and thermal studies of non-porous
 mononuclear Cu(ii) coordination complexes through electrostatic
 interactions induced by fluorine substitution
;
_journal_issue 37
_journal_name_full CrystEngComm
_journal_page_first 8805
_journal_paper_doi 10.1039/C4CE01243G
_journal_volume 16
_journal_year 2014
_chemical_formula_moiety 'C30 H2 Cu F20 O4, 2(C9 H12)'
_chemical_formula_sum 'C48 H26 Cu F20 O4'
_chemical_formula_weight 1110.24
_chemical_name_systematic
;
?
;
_space_group_IT_number 15
_symmetry_cell_setting monoclinic
_symmetry_space_group_name_Hall '-C 2yc'
_symmetry_space_group_name_H-M 'C 1 2/c 1'
_atom_sites_solution_hydrogens geom
_atom_sites_solution_primary direct
_atom_sites_solution_secondary difmap
_audit_creation_method SHELXL-97
_cell_angle_alpha 90.00
_cell_angle_beta 111.011(2)
_cell_angle_gamma 90.00
_cell_formula_units_Z 4
_cell_length_a 14.845(3)
_cell_length_b 31.844(7)
_cell_length_c 10.082(2)
_cell_measurement_reflns_used 9955
_cell_measurement_temperature 100
_cell_measurement_theta_max 27.67
_cell_measurement_theta_min 2.23
_cell_volume 4449.1(16)
_computing_cell_refinement 'Bruker SAINT'
_computing_data_collection 'Bruker APEX2'
_computing_data_reduction 'Bruker SAINT'
_computing_molecular_graphics 'Bruker SHELXTL'
_computing_publication_material 'Bruker SHELXTL'
_computing_structure_refinement 'SHELXL-97 (Sheldrick, 2008)'
_computing_structure_solution 'SHELXS-97 (Sheldrick, 2008)'
_diffrn_ambient_temperature 100
_diffrn_detector_area_resol_mean 8.333
_diffrn_measured_fraction_theta_full 0.993
_diffrn_measured_fraction_theta_max 0.993
_diffrn_measurement_device_type 'Bruker APEX-II CCD'
_diffrn_measurement_method '\f and \w scans'
_diffrn_radiation_monochromator graphite
_diffrn_radiation_source 'fine-focus sealed tube'
_diffrn_radiation_type MoK\a
_diffrn_radiation_wavelength 0.71073
_diffrn_reflns_av_R_equivalents 0.0250
_diffrn_reflns_av_sigmaI/netI 0.0192
_diffrn_reflns_limit_h_max 19
_diffrn_reflns_limit_h_min -19
_diffrn_reflns_limit_k_max 40
_diffrn_reflns_limit_k_min -40
_diffrn_reflns_limit_l_max 13
_diffrn_reflns_limit_l_min -13
_diffrn_reflns_number 24874
_diffrn_reflns_theta_full 27.48
_diffrn_reflns_theta_max 27.48
_diffrn_reflns_theta_min 2.42
_exptl_absorpt_coefficient_mu 0.621
_exptl_absorpt_correction_T_max 0.9181
_exptl_absorpt_correction_T_min 0.8602
_exptl_absorpt_correction_type empirical
_exptl_absorpt_process_details
;
SADABS Sheldrick 1996
;
_exptl_crystal_colour green
_exptl_crystal_density_diffrn 1.657
_exptl_crystal_density_meas ?
_exptl_crystal_density_method 'not measured'
_exptl_crystal_description prismatic
_exptl_crystal_F_000 2220
_exptl_crystal_size_max 0.25
_exptl_crystal_size_mid 0.14
_exptl_crystal_size_min 0.14
_refine_diff_density_max 0.377
_refine_diff_density_min -0.388
_refine_diff_density_rms 0.053
_refine_ls_extinction_method none
_refine_ls_goodness_of_fit_ref 1.045
_refine_ls_hydrogen_treatment constr
_refine_ls_matrix_type full
_refine_ls_number_parameters 334
_refine_ls_number_reflns 5067
_refine_ls_number_restraints 0
_refine_ls_restrained_S_all 1.045
_refine_ls_R_factor_all 0.0360
_refine_ls_R_factor_gt 0.0299
_refine_ls_shift/su_max 0.001
_refine_ls_shift/su_mean 0.000
_refine_ls_structure_factor_coef Fsqd
_refine_ls_weighting_details 'calc w=1/[\s^2^(Fo^2^)+(0.0402P)^2^+5.2287P] where P=(Fo^2^+2Fc^2^)/3'
_refine_ls_weighting_scheme calc
_refine_ls_wR_factor_gt 0.0785
_refine_ls_wR_factor_ref 0.0822
_reflns_number_gt 4451
_reflns_number_total 5067
_reflns_threshold_expression >2sigma(I)
_cod_data_source_file c4ce01243g2.cif
_cod_data_source_block 101209b1
_cod_depositor_comments
;
The following automatic conversions were performed:

'_symmetry_cell_setting' value 'Monoclinic' changed to 'monoclinic'
according to
/usr/data/users/saulius/crontab/automatic-downloads/rss-feeds/RSC/lib/dictionaries/cif_core.dic
dictionary named 'cif_core.dic' version 2.4.2 from 2011-04-26.

Automatic conversion script
Id: cif_fix_values 2281 2013-09-26 08:29:07Z andrius 

 Adding full bibliography for 7217645--7217660.cif.

The following automatic conversions were performed:

'_exptl_crystal_density_meas' value 'not measured' was changed to '?'
- the value is perceived as not measured.

Automatic conversion script
Id: cif_fix_values 3008 2015-01-20 13:52:24Z robertas 
;
_cod_original_sg_symbol_H-M 'C 2/c'
_cod_database_code 7217646

loop_
_symmetry_equiv_pos_as_xyz
'x, y, z'
'-x, y, -z+1/2'
'x+1/2, y+1/2, z'
'-x+1/2, y+1/2, -z+1/2'
'-x, -y, -z'
'x, -y, z-1/2'
'-x+1/2, -y+1/2, -z'
'x+1/2, -y+1/2, z-1/2'

loop_
_atom_site_label
_atom_site_type_symbol
_atom_site_fract_x
_atom_site_fract_y
_atom_site_fract_z
_atom_site_U_iso_or_equiv
_atom_site_adp_type
_atom_site_occupancy
_atom_site_symmetry_multiplicity
_atom_site_calc_flag
_atom_site_refinement_flags
Cu1 Cu 0.0000 0.084257(8) 0.2500 0.01534(8) Uani 1 2 d S
O1 O 0.09310(8) 0.04285(3) 0.35127(12) 0.0192(2) Uani 1 1 d .
O2 O 0.07988(8) 0.12550(3) 0.37651(11) 0.0180(2) Uani 1 1 d .
C1 C 0.25797(12) -0.01457(5) 0.44699(17) 0.0201(3) Uani 1 1 d .
C2 C 0.33594(12) -0.03631(5) 0.54002(18) 0.0236(3) Uani 1 1 d .
C3 C 0.32036(12) -0.06629(5) 0.62862(17) 0.0236(3) Uani 1 1 d .
C4 C 0.22791(13) -0.07465(5) 0.62230(17) 0.0223(3) Uani 1 1 d .
C5 C 0.15141(11) -0.05284(5) 0.52762(16) 0.0190(3) Uani 1 1 d .
C6 C 0.16385(11) -0.02197(5) 0.43829(16) 0.0172(3) Uani 1 1 d .
C7 C 0.08100(11) 0.00333(5) 0.34114(16) 0.0167(3) Uani 1 1 d .
C8 C 0.0000 -0.01782(7) 0.2500 0.0197(4) Uani 1 2 d S
H8 H 0.0000 -0.0476 0.2500 0.024 Uiso 1 2 calc SR
C9 C 0.23768(11) 0.18607(5) 0.51919(16) 0.0189(3) Uani 1 1 d .
C10 C 0.30210(11) 0.20810(5) 0.63169(17) 0.0211(3) Uani 1 1 d .
C11 C 0.26745(12) 0.23466(5) 0.71060(17) 0.0221(3) Uani 1 1 d .
C12 C 0.16942(12) 0.23976(5) 0.67564(17) 0.0214(3) Uani 1 1 d .
C13 C 0.10626(11) 0.21814(5) 0.56090(16) 0.0185(3) Uani 1 1 d .
C14 C 0.13821(11) 0.19056(5) 0.48082(15) 0.0158(3) Uani 1 1 d .
C15 C 0.06870(10) 0.16495(5) 0.36213(15) 0.0152(3) Uani 1 1 d .
C16 C 0.0000 0.18610(7) 0.2500 0.0179(4) Uani 1 2 d S
H16 H 0.0000 0.2159 0.2500 0.021 Uiso 1 2 calc SR
C17 C 0.29693(16) 0.10400(6) 0.75552(19) 0.0352(4) Uani 1 1 d .
C18 C 0.38430(14) 0.12015(6) 0.84556(19) 0.0311(4) Uani 1 1 d .
H18 H 0.4424 0.1112 0.8350 0.037 Uiso 1 1 calc R
C19 C 0.38858(13) 0.14901(6) 0.95060(18) 0.0279(4) Uani 1 1 d .
C20 C 0.30369(15) 0.16129(5) 0.96561(19) 0.0304(4) Uani 1 1 d .
H20 H 0.3059 0.1809 1.0378 0.037 Uiso 1 1 calc R
C21 C 0.21530(14) 0.14571(6) 0.8779(2) 0.0333(4) Uani 1 1 d .
C22 C 0.21276(14) 0.11728(6) 0.7730(2) 0.0352(5) Uani 1 1 d .
H22 H 0.1524 0.1066 0.7117 0.042 Uiso 1 1 calc R
C23 C 0.2950(3) 0.07259(8) 0.6419(3) 0.0683(9) Uani 1 1 d .
H23A H 0.3023 0.0441 0.6814 0.102 Uiso 1 1 calc R
H23B H 0.3480 0.0785 0.6084 0.102 Uiso 1 1 calc R
H23C H 0.2333 0.0748 0.5622 0.102 Uiso 1 1 calc R
C24 C 0.48359(17) 0.16692(8) 1.0475(2) 0.0499(6) Uani 1 1 d .
H24A H 0.5194 0.1453 1.1151 0.075 Uiso 1 1 calc R
H24B H 0.4715 0.1909 1.0995 0.075 Uiso 1 1 calc R
H24C H 0.5215 0.1761 0.9907 0.075 Uiso 1 1 calc R
C25 C 0.12276(19) 0.15954(9) 0.8968(3) 0.0653(8) Uani 1 1 d .
H25A H 0.1365 0.1668 0.9965 0.098 Uiso 1 1 calc R
H25B H 0.0757 0.1366 0.8691 0.098 Uiso 1 1 calc R
H25C H 0.0964 0.1841 0.8369 0.098 Uiso 1 1 calc R
F1 F 0.27594(7) 0.01396(3) 0.36176(11) 0.0283(2) Uani 1 1 d .
F2 F 0.42508(7) -0.02830(4) 0.54462(13) 0.0359(3) Uani 1 1 d .
F3 F 0.39469(8) -0.08681(3) 0.72053(12) 0.0338(3) Uani 1 1 d .
F4 F 0.21230(8) -0.10357(3) 0.70778(11) 0.0328(2) Uani 1 1 d .
F5 F 0.06193(7) -0.06173(3) 0.52600(10) 0.0260(2) Uani 1 1 d .
F6 F 0.27321(7) 0.16106(3) 0.44333(11) 0.0279(2) Uani 1 1 d .
F7 F 0.39722(7) 0.20445(3) 0.66362(11) 0.0299(2) Uani 1 1 d .
F8 F 0.32915(7) 0.25580(3) 0.81992(11) 0.0317(2) Uani 1 1 d .
F9 F 0.13604(8) 0.26490(3) 0.75406(11) 0.0339(3) Uani 1 1 d .
F10 F 0.01150(7) 0.22351(3) 0.53112(10) 0.0263(2) Uani 1 1 d .

loop_
_atom_site_aniso_label
_atom_site_aniso_U_11
_atom_site_aniso_U_22
_atom_site_aniso_U_33
_atom_site_aniso_U_23
_atom_site_aniso_U_13
_atom_site_aniso_U_12
Cu1 0.01445(13) 0.01018(13) 0.01847(14) 0.000 0.00237(10) 0.000
O1 0.0175(5) 0.0127(5) 0.0242(6) 0.0000(4) 0.0035(4) 0.0006(4)
O2 0.0176(5) 0.0122(5) 0.0201(5) 0.0006(4) 0.0019(4) -0.0003(4)
C1 0.0230(8) 0.0159(7) 0.0209(7) 0.0011(6) 0.0072(6) 0.0011(6)
C2 0.0180(8) 0.0234(8) 0.0270(8) -0.0022(7) 0.0053(6) 0.0020(6)
C3 0.0239(8) 0.0217(8) 0.0193(8) -0.0012(6) 0.0003(6) 0.0081(6)
C4 0.0319(9) 0.0172(7) 0.0173(7) 0.0026(6) 0.0080(7) 0.0032(6)
C5 0.0211(8) 0.0170(7) 0.0195(7) -0.0017(6) 0.0080(6) 0.0005(6)
C6 0.0201(7) 0.0128(7) 0.0171(7) -0.0021(5) 0.0048(6) 0.0022(6)
C7 0.0177(7) 0.0145(7) 0.0185(7) 0.0008(6) 0.0074(6) 0.0020(6)
C8 0.0230(11) 0.0113(9) 0.0222(11) 0.000 0.0049(9) 0.000
C9 0.0185(7) 0.0174(7) 0.0197(7) 0.0011(6) 0.0056(6) 0.0002(6)
C10 0.0143(7) 0.0231(8) 0.0221(8) 0.0053(6) 0.0018(6) -0.0028(6)
C11 0.0241(8) 0.0193(8) 0.0166(7) 0.0010(6) -0.0007(6) -0.0076(6)
C12 0.0271(8) 0.0164(7) 0.0191(7) -0.0019(6) 0.0065(6) -0.0007(6)
C13 0.0169(7) 0.0170(7) 0.0194(7) 0.0017(6) 0.0039(6) -0.0002(6)
C14 0.0170(7) 0.0127(7) 0.0151(7) 0.0026(5) 0.0025(5) -0.0013(5)
C15 0.0130(7) 0.0154(7) 0.0172(7) -0.0015(5) 0.0053(6) -0.0007(5)
C16 0.0186(10) 0.0117(9) 0.0203(10) 0.000 0.0033(8) 0.000
C17 0.0559(13) 0.0206(9) 0.0219(9) 0.0008(7) 0.0052(8) 0.0033(8)
C18 0.0336(10) 0.0346(10) 0.0274(9) 0.0083(7) 0.0140(8) 0.0101(8)
C19 0.0330(9) 0.0269(9) 0.0209(8) 0.0067(7) 0.0061(7) -0.0078(7)
C20 0.0486(11) 0.0202(8) 0.0250(9) 0.0024(7) 0.0162(8) 0.0011(8)
C21 0.0332(10) 0.0317(10) 0.0384(10) 0.0174(8) 0.0168(8) 0.0075(8)
C22 0.0317(10) 0.0274(9) 0.0326(10) 0.0125(8) -0.0055(8) -0.0093(8)
C23 0.121(3) 0.0366(13) 0.0326(12) -0.0091(10) 0.0090(14) 0.0131(14)
C24 0.0433(13) 0.0561(14) 0.0382(12) 0.0091(10) 0.0000(10) -0.0220(11)
C25 0.0483(14) 0.0781(19) 0.082(2) 0.0412(16) 0.0381(14) 0.0297(14)
F1 0.0241(5) 0.0265(5) 0.0354(6) 0.0106(4) 0.0120(4) 0.0002(4)
F2 0.0172(5) 0.0384(6) 0.0485(7) 0.0062(5) 0.0074(5) 0.0025(4)
F3 0.0282(6) 0.0330(6) 0.0296(6) 0.0060(4) -0.0027(4) 0.0123(4)
F4 0.0424(6) 0.0297(6) 0.0261(5) 0.0141(4) 0.0120(5) 0.0061(5)
F5 0.0239(5) 0.0282(5) 0.0287(5) 0.0073(4) 0.0127(4) 0.0012(4)
F6 0.0190(5) 0.0324(5) 0.0314(5) -0.0091(4) 0.0081(4) 0.0018(4)
F7 0.0136(4) 0.0379(6) 0.0325(5) 0.0006(4) 0.0013(4) -0.0041(4)
F8 0.0303(5) 0.0309(6) 0.0238(5) -0.0081(4) -0.0024(4) -0.0111(4)
F9 0.0359(6) 0.0334(6) 0.0295(5) -0.0159(5) 0.0080(5) 0.0013(5)
F10 0.0170(5) 0.0302(5) 0.0295(5) -0.0081(4) 0.0054(4) 0.0019(4)

loop_
_atom_type_symbol
_atom_type_description
_atom_type_scat_dispersion_real
_atom_type_scat_dispersion_imag
_atom_type_scat_source
C C 0.0033 0.0016 'International Tables Vol C Tables 4.2.6.8 and 6.1.1.4'
H H 0.0000 0.0000 'International Tables Vol C Tables 4.2.6.8 and 6.1.1.4'
O O 0.0106 0.0060 'International Tables Vol C Tables 4.2.6.8 and 6.1.1.4'
F F 0.0171 0.0103 'International Tables Vol C Tables 4.2.6.8 and 6.1.1.4'
Cu Cu 0.3201 1.2651 'International Tables Vol C Tables 4.2.6.8 and 6.1.1.4'

loop_
_geom_angle_atom_site_label_1
_geom_angle_atom_site_label_2
_geom_angle_atom_site_label_3
_geom_angle
_geom_angle_site_symmetry_1
_geom_angle_site_symmetry_3
O2 Cu1 O2 93.50(6) . 2
O2 Cu1 O1 168.83(5) . 2
O2 Cu1 O1 87.76(5) 2 2
O2 Cu1 O1 87.76(5) . .
O2 Cu1 O1 168.83(5) 2 .
O1 Cu1 O1 93.15(7) 2 .
C7 O1 Cu1 125.74(10) . .
C15 O2 Cu1 125.32(10) . .
F1 C1 C2 117.53(14) . .
F1 C1 C6 120.08(14) . .
C2 C1 C6 122.38(15) . .
F2 C2 C3 120.27(15) . .
F2 C2 C1 120.41(15) . .
C3 C2 C1 119.32(15) . .
F3 C3 C4 120.07(16) . .
F3 C3 C2 120.01(16) . .
C4 C3 C2 119.91(15) . .
F4 C4 C3 120.24(15) . .
F4 C4 C5 120.17(15) . .
C3 C4 C5 119.59(15) . .
F5 C5 C4 117.64(14) . .
F5 C5 C6 119.89(14) . .
C4 C5 C6 122.45(15) . .
C1 C6 C5 116.34(14) . .
C1 C6 C7 121.36(14) . .
C5 C6 C7 122.27(14) . .
O1 C7 C8 126.45(15) . .
O1 C7 C6 114.82(13) . .
C8 C7 C6 118.73(14) . .
C7 C8 C7 122.4(2) 2 .
C7 C8 H8 118.8 2 .
C7 C8 H8 118.8 . .
F6 C9 C10 118.19(14) . .
F6 C9 C14 119.92(14) . .
C10 C9 C14 121.85(15) . .
F7 C10 C11 119.63(14) . .
F7 C10 C9 120.89(15) . .
C11 C10 C9 119.47(15) . .
F8 C11 C12 120.02(15) . .
F8 C11 C10 119.83(15) . .
C12 C11 C10 120.14(14) . .
F9 C12 C11 119.98(14) . .
F9 C12 C13 120.54(15) . .
C11 C12 C13 119.46(15) . .
F10 C13 C12 117.78(14) . .
F10 C13 C14 120.08(13) . .
C12 C13 C14 122.11(14) . .
C13 C14 C9 116.95(14) . .
C13 C14 C15 121.65(13) . .
C9 C14 C15 121.34(13) . .
O2 C15 C16 126.77(14) . .
O2 C15 C14 114.86(13) . .
C16 C15 C14 118.37(14) . .
C15 C16 C15 122.24(19) . 2
C15 C16 H16 118.9 . .
C15 C16 H16 118.9 2 .
C18 C17 C22 118.45(17) . .
C18 C17 C23 120.0(2) . .
C22 C17 C23 121.6(2) . .
C19 C18 C17 121.43(18) . .
C19 C18 H18 119.3 . .
C17 C18 H18 119.3 . .
C20 C19 C18 118.58(17) . .
C20 C19 C24 120.02(19) . .
C18 C19 C24 121.39(19) . .
C19 C20 C21 121.49(17) . .
C19 C20 H20 119.3 . .
C21 C20 H20 119.3 . .
C22 C21 C20 118.89(18) . .
C22 C21 C25 120.6(2) . .
C20 C21 C25 120.6(2) . .
C21 C22 C17 121.16(17) . .
C21 C22 H22 119.4 . .
C17 C22 H22 119.4 . .
C17 C23 H23A 109.5 . .
C17 C23 H23B 109.5 . .
H23A C23 H23B 109.5 . .
C17 C23 H23C 109.5 . .
H23A C23 H23C 109.5 . .
H23B C23 H23C 109.5 . .
C19 C24 H24A 109.5 . .
C19 C24 H24B 109.5 . .
H24A C24 H24B 109.5 . .
C19 C24 H24C 109.5 . .
H24A C24 H24C 109.5 . .
H24B C24 H24C 109.5 . .
C21 C25 H25A 109.5 . .
C21 C25 H25B 109.5 . .
H25A C25 H25B 109.5 . .
C21 C25 H25C 109.5 . .
H25A C25 H25C 109.5 . .
H25B C25 H25C 109.5 . .

loop_
_geom_bond_atom_site_label_1
_geom_bond_atom_site_label_2
_geom_bond_distance
_geom_bond_site_symmetry_2
Cu1 O2 1.9164(11) .
Cu1 O2 1.9165(11) 2
Cu1 O1 1.9181(11) 2
Cu1 O1 1.9181(11) .
O1 C7 1.2701(18) .
O2 C15 1.2687(18) .
C1 F1 1.3413(18) .
C1 C2 1.386(2) .
C1 C6 1.388(2) .
C2 F2 1.332(2) .
C2 C3 1.382(2) .
C3 F3 1.3304(18) .
C3 C4 1.377(2) .
C4 F4 1.3371(19) .
C4 C5 1.381(2) .
C5 F5 1.3526(18) .
C5 C6 1.390(2) .
C6 C7 1.502(2) .
C7 C8 1.3970(18) .
C8 C7 1.3969(18) 2
C8 H8 0.9500 .
C9 F6 1.3367(18) .
C9 C10 1.384(2) .
C9 C14 1.393(2) .
C10 F7 1.3361(18) .
C10 C11 1.381(2) .
C11 F8 1.3354(18) .
C11 C12 1.379(2) .
C12 F9 1.3387(19) .
C12 C13 1.383(2) .
C13 F10 1.3400(18) .
C13 C14 1.387(2) .
C14 C15 1.509(2) .
C15 C16 1.3947(18) .
C16 C15 1.3947(18) 2
C16 H16 0.9500 .
C17 C18 1.388(3) .
C17 C22 1.389(3) .
C17 C23 1.513(3) .
C18 C19 1.386(3) .
C18 H18 0.9500 .
C19 C20 1.379(3) .
C19 C24 1.510(3) .
C20 C21 1.385(3) .
C20 H20 0.9500 .
C21 C22 1.382(3) .
C21 C25 1.518(3) .
C22 H22 0.9500 .
C23 H23A 0.9800 .
C23 H23B 0.9800 .
C23 H23C 0.9800 .
C24 H24A 0.9800 .
C24 H24B 0.9800 .
C24 H24C 0.9800 .
C25 H25A 0.9800 .
C25 H25B 0.9800 .
C25 H25C 0.9800 .

loop_
_geom_torsion_atom_site_label_1
_geom_torsion_atom_site_label_2
_geom_torsion_atom_site_label_3
_geom_torsion_atom_site_label_4
_geom_torsion
_geom_torsion_site_symmetry_1
_geom_torsion_site_symmetry_4
O2 Cu1 O1 C7 167.28(12) . .
O2 Cu1 O1 C7 -96.0(2) 2 .
O1 Cu1 O1 C7 -1.58(10) 2 .
O2 Cu1 O2 C15 1.47(10) 2 .
O1 Cu1 O2 C15 -94.7(2) 2 .
O1 Cu1 O2 C15 170.36(12) . .
F1 C1 C2 F2 1.0(2) . .
C6 C1 C2 F2 179.80(15) . .
F1 C1 C2 C3 -179.34(14) . .
C6 C1 C2 C3 -0.5(2) . .
F2 C2 C3 F3 1.1(2) . .
C1 C2 C3 F3 -178.64(15) . .
F2 C2 C3 C4 -179.40(15) . .
C1 C2 C3 C4 0.9(2) . .
F3 C3 C4 F4 -0.4(2) . .
C2 C3 C4 F4 -179.93(15) . .
F3 C3 C4 C5 179.29(14) . .
C2 C3 C4 C5 -0.3(2) . .
F4 C4 C5 F5 0.4(2) . .
C3 C4 C5 F5 -179.30(14) . .
F4 C4 C5 C6 178.83(14) . .
C3 C4 C5 C6 -0.9(2) . .
F1 C1 C6 C5 178.27(14) . .
C2 C1 C6 C5 -0.5(2) . .
F1 C1 C6 C7 -3.9(2) . .
C2 C1 C6 C7 177.27(14) . .
F5 C5 C6 C1 179.63(13) . .
C4 C5 C6 C1 1.2(2) . .
F5 C5 C6 C7 1.8(2) . .
C4 C5 C6 C7 -176.57(14) . .
Cu1 O1 C7 C8 3.3(2) . .
Cu1 O1 C7 C6 -176.91(9) . .
C1 C6 C7 O1 -49.7(2) . .
C5 C6 C7 O1 128.02(16) . .
C1 C6 C7 C8 130.13(14) . .
C5 C6 C7 C8 -52.20(19) . .
O1 C7 C8 C7 -1.82(11) . 2
C6 C7 C8 C7 178.43(15) . 2
F6 C9 C10 F7 0.0(2) . .
C14 C9 C10 F7 -177.62(14) . .
F6 C9 C10 C11 179.02(14) . .
C14 C9 C10 C11 1.4(2) . .
F7 C10 C11 F8 -1.4(2) . .
C9 C10 C11 F8 179.53(14) . .
F7 C10 C11 C12 177.80(14) . .
C9 C10 C11 C12 -1.3(2) . .
F8 C11 C12 F9 -2.1(2) . .
C10 C11 C12 F9 178.68(14) . .
F8 C11 C12 C13 179.08(14) . .
C10 C11 C12 C13 -0.1(2) . .
F9 C12 C13 F10 0.4(2) . .
C11 C12 C13 F10 179.24(14) . .
F9 C12 C13 C14 -177.37(14) . .
C11 C12 C13 C14 1.4(2) . .
F10 C13 C14 C9 -179.02(13) . .
C12 C13 C14 C9 -1.3(2) . .
F10 C13 C14 C15 -2.0(2) . .
C12 C13 C14 C15 175.81(14) . .
F6 C9 C14 C13 -177.73(14) . .
C10 C9 C14 C13 -0.2(2) . .
F6 C9 C14 C15 5.2(2) . .
C10 C9 C14 C15 -177.25(14) . .
Cu1 O2 C15 C16 -3.1(2) . .
Cu1 O2 C15 C14 176.83(9) . .
C13 C14 C15 O2 -121.02(16) . .
C9 C14 C15 O2 55.92(19) . .
C13 C14 C15 C16 58.92(19) . .
C9 C14 C15 C16 -124.14(14) . .
O2 C15 C16 C15 1.71(11) . 2
C14 C15 C16 C15 -178.22(14) . 2
C22 C17 C18 C19 -0.3(3) . .
C23 C17 C18 C19 179.89(18) . .
C17 C18 C19 C20 0.7(3) . .
C17 C18 C19 C24 -179.33(18) . .
C18 C19 C20 C21 -0.5(3) . .
C24 C19 C20 C21 179.51(17) . .
C19 C20 C21 C22 -0.1(3) . .
C19 C20 C21 C25 179.74(18) . .
C20 C21 C22 C17 0.6(3) . .
C25 C21 C22 C17 -179.26(18) . .
C18 C17 C22 C21 -0.4(3) . .
C23 C17 C22 C21 179.44(19) . .
